data_7242691
loop_
_publ_author_name
'Thangamani, Murugesan'
'Thangamalar, Subaramaniam'
'Srinivasan, Kannupal'

_publ_section_title
;
 Tin(iv) chloride mediated (3 + 2) annulation of
 trans-2-aroyl-3-styrylcyclopropane-1,1-dicarboxylates with nitriles:
 diastereoselective access to 5-vinyl-1-pyrroline derivatives
;
_journal_issue 25
_journal_name_full 'RSC Advances'
_journal_page_first 14980
_journal_page_last 14985
_journal_paper_doi 10.1039/D1RA01194D
_journal_volume 11
_journal_year 2021
_chemical_formula_moiety 'C32 H33 N O6'
_chemical_formula_sum 'C32 H33 N O6'
_chemical_formula_weight 527.59
_space_group_crystal_system orthorhombic
_space_group_IT_number 61
_space_group_name_Hall '-P 2ac 2ab'
_space_group_name_H-M_alt 'P b c a'
_atom_sites_solution_hydrogens geom
_atom_sites_solution_primary dual
_audit_block_doi 10.5517/ccdc.csd.cc26rtvn
_audit_creation_date 2020-11-27
_audit_creation_method
;
Olex2 1.3
(compiled 2020.07.31 svn.rc2a77460 for OlexSys, GUI svn.r6145)
;
_audit_update_record
;
2021-04-02 deposited with the CCDC.	2021-04-15 downloaded from the CCDC.
;
_cell_angle_alpha 90
_cell_angle_beta 90
_cell_angle_gamma 90
_cell_formula_units_Z 8
_cell_length_a 10.0422(6)
_cell_length_b 22.1419(14)
_cell_length_c 26.2315(15)
_cell_measurement_reflns_used 100421
_cell_measurement_temperature 298.08
_cell_measurement_theta_max 30.071
_cell_measurement_theta_min 2.358
_cell_volume 5832.7(6)
_computing_molecular_graphics 'Olex2 1.3 (Dolomanov et al., 2009)'
_computing_publication_material 'Olex2 1.3 (Dolomanov et al., 2009)'
_computing_structure_refinement 'SHELXL 2018/3 (Sheldrick, 2015)'
_computing_structure_solution 'SHELXT 2014/5 (Sheldrick, 2014)'
_diffrn_ambient_temperature 298.08
_diffrn_measured_fraction_theta_full 0.997
_diffrn_measured_fraction_theta_max 0.996
_diffrn_measurement_device_type 'Bruker APEXII CCD area detector'
_diffrn_radiation_type MoK\a
_diffrn_radiation_wavelength 0.71073
_diffrn_reflns_av_R_equivalents 0.0726
_diffrn_reflns_av_unetI/netI 0.0982
_diffrn_reflns_Laue_measured_fraction_full 0.997
_diffrn_reflns_Laue_measured_fraction_max 0.996
_diffrn_reflns_limit_h_max 14
_diffrn_reflns_limit_h_min -14
_diffrn_reflns_limit_k_max 31
_diffrn_reflns_limit_k_min -28
_diffrn_reflns_limit_l_max 36
_diffrn_reflns_limit_l_min -35
_diffrn_reflns_number 100421
_diffrn_reflns_point_group_measured_fraction_full 0.997
_diffrn_reflns_point_group_measured_fraction_max 0.996
_diffrn_reflns_theta_full 25.242
_diffrn_reflns_theta_max 30.071
_diffrn_reflns_theta_min 2.358
_exptl_absorpt_coefficient_mu 0.083
_exptl_crystal_colour colorless
_exptl_crystal_density_diffrn 1.202
_exptl_crystal_description Needle
_exptl_crystal_F_000 2240
_exptl_crystal_size_max 0.15
_exptl_crystal_size_mid 0.08
_exptl_crystal_size_min 0.07
_refine_diff_density_max 0.286
_refine_diff_density_min -0.181
_refine_diff_density_rms 0.036
_refine_ls_extinction_coef 0.0058(11)
_refine_ls_extinction_expression Fc^*^=kFc[1+0.001xFc^2^\l^3^/sin(2\q)]^-1/4^
_refine_ls_extinction_method 'SHELXL-2018/3 (Sheldrick 2018)'
_refine_ls_goodness_of_fit_ref 1.012
_refine_ls_hydrogen_treatment constr
_refine_ls_matrix_type full
_refine_ls_number_parameters 367
_refine_ls_number_reflns 100421
_refine_ls_number_restraints 0
_refine_ls_restrained_S_all 1.012
_refine_ls_R_factor_all 0.1641
_refine_ls_R_factor_gt 0.0723
_refine_ls_shift/su_max 0.000
_refine_ls_shift/su_mean 0.000
_refine_ls_structure_factor_coef Fsqd
_refine_ls_weighting_details 'w=1/[\s^2^(Fo^2^)+(0.0748P)^2^+0.6975P] where P=(Fo^2^+2Fc^2^)/3'
_refine_ls_weighting_scheme calc
_refine_ls_wR_factor_gt 0.1645
_refine_ls_wR_factor_ref 0.2208
_reflns_Friedel_coverage 0.000
_reflns_number_gt 44246
_reflns_number_total 100421
_reflns_threshold_expression 'I > 2\s(I)'
_cod_data_source_file d1ra01194d2.cif
_cod_data_source_block bm1a_13112019_0m_a
_cod_database_code 7242691
_shelx_shelxl_version_number 2018/3
_shelx_space_group_comment
;
The symmetry employed for this shelxl refinement is uniquely defined
by the following loop, which should always be used as a source of
symmetry information in preference to the above space-group names.
They are only intended as comments.
;
_olex2_refinement_description
;
1. Twinned data refinement
 Scales: 0(10)
 1(10)
2. Fixed Uiso
 At 1.2 times of:
  All C(H) groups, All C(H,H) groups, All C(H,H,H,H) groups, All N(H) groups
 At 1.5 times of:
  All C(H,H,H) groups
3. Others
 Fixed Sof: H20A(0.6) H20B(0.6) H20C(0.4) H20D(0.4) C21B(0.4) H21A(0.4)
 H21B(0.4) H21C(0.4) C21A(0.6) H21D(0.6) H21E(0.6) H21F(0.6)
4.a Ternary CH refined with riding coordinates:
 C1(H1A), C10(H10), C18(H18)
4.b Secondary CH2 refined with riding coordinates:
 C20(H20A,H20B), C20(H20C,H20D), C23(H23A,H23B)
4.c Aromatic/amide H refined with riding coordinates:
 N1(H1), C2(H2), C3(H3), C5(H5), C6(H6), C7(H7), C8(H8), C9(H9), C13(H13),
 C14(H14), C15(H15), C16(H16), C17(H17), C27(H27), C28(H28), C30(H30), C31(H31)
4.d Idealised Me refined as rotating group:
 C24(H24A,H24B,H24C), C32(H32A,H32B,H32C), C21B(H21A,H21B,H21C), C21A(H21D,
 H21E,H21F)
;
_olex2_submission_special_instructions 'No special instructions were received'

loop_
_space_group_symop_operation_xyz
'x, y, z'
'-x+1/2, -y, z+1/2'
'-x, y+1/2, -z+1/2'
'x+1/2, -y+1/2, -z'
'-x, -y, -z'
'x-1/2, y, -z-1/2'
'x, -y-1/2, z-1/2'
'-x-1/2, y-1/2, z'

loop_
_atom_site_label
_atom_site_type_symbol
_atom_site_fract_x
_atom_site_fract_y
_atom_site_fract_z
_atom_site_U_iso_or_equiv
_atom_site_adp_type
_atom_site_occupancy
_atom_site_site_symmetry_order
_atom_site_calc_flag
_atom_site_refinement_flags_posn
_atom_site_refinement_flags_adp
_atom_site_refinement_flags_occupancy
_atom_site_disorder_assembly
_atom_site_disorder_group
O1 O 0.10099(17) 0.32531(9) 0.76777(7) 0.0699(6) Uani 1 1 d . . . . .
O2 O 0.2326(2) 0.18056(10) 0.61518(7) 0.0789(6) Uani 1 1 d . . . . .
O3 O 0.4801(3) 0.11482(12) 0.65870(12) 0.1127(9) Uani 1 1 d . . . . .
O4 O 0.3871(3) 0.06909(12) 0.72456(10) 0.1296(11) Uani 1 1 d . . . . .
O5 O 0.4951(2) 0.19639(11) 0.77925(8) 0.0856(7) Uani 1 1 d . . . . .
O6 O 0.2896(2) 0.17168(11) 0.80281(9) 0.0979(8) Uani 1 1 d . . . . .
N1 N 0.31050(18) 0.30451(9) 0.74236(7) 0.0487(5) Uani 1 1 d . . . . .
H1 H 0.393232 0.304060 0.750817 0.058 Uiso 1 1 calc R U . . .
C1 C 0.2728(2) 0.27969(11) 0.69343(9) 0.0487(6) Uani 1 1 d . . . . .
H1A H 0.181118 0.264877 0.696241 0.058 Uiso 1 1 calc R U . . .
C2 C 0.2761(2) 0.32647(13) 0.65196(10) 0.0552(7) Uani 1 1 d . . . . .
H2 H 0.247393 0.314266 0.619872 0.066 Uiso 1 1 calc R U . . .
C3 C 0.3155(3) 0.38284(13) 0.65632(10) 0.0601(7) Uani 1 1 d . . . . .
H3 H 0.339841 0.395792 0.688727 0.072 Uiso 1 1 calc R U . . .
C4 C 0.3246(3) 0.42732(14) 0.61502(11) 0.0641(8) Uani 1 1 d . . . . .
C5 C 0.3330(4) 0.41136(17) 0.56455(13) 0.0898(11) Uani 1 1 d . . . . .
H5 H 0.331491 0.370691 0.555714 0.108 Uiso 1 1 calc R U . . .
C6 C 0.3436(4) 0.4541(2) 0.52677(16) 0.1183(14) Uani 1 1 d . . . . .
H6 H 0.350568 0.442193 0.492884 0.142 Uiso 1 1 calc R U . . .
C7 C 0.3440(4) 0.5140(2) 0.5389(2) 0.1193(15) Uani 1 1 d . . . . .
H7 H 0.351181 0.542747 0.513232 0.143 Uiso 1 1 calc R U . . .
C8 C 0.3339(4) 0.53173(18) 0.58788(19) 0.1094(13) Uani 1 1 d . . . . .
H8 H 0.332876 0.572564 0.596167 0.131 Uiso 1 1 calc R U . . .
C9 C 0.3251(3) 0.48801(17) 0.62595(14) 0.0923(11) Uani 1 1 d . . . . .
H9 H 0.319445 0.500289 0.659780 0.111 Uiso 1 1 calc R U . . .
C10 C 0.3634(2) 0.22500(12) 0.68010(9) 0.0518(7) Uani 1 1 d . . . . .
H10 H 0.456912 0.237027 0.683559 0.062 Uiso 1 1 calc R U . . .
C11 C 0.3369(3) 0.20645(13) 0.62504(10) 0.0618(8) Uani 1 1 d . . . . .
C12 C 0.4323(3) 0.22155(16) 0.58377(11) 0.0746(9) Uani 1 1 d . . . . .
C13 C 0.5298(3) 0.26438(17) 0.58869(13) 0.0863(10) Uani 1 1 d . . . . .
H13 H 0.542328 0.283399 0.619931 0.104 Uiso 1 1 calc R U . . .
C14 C 0.6103(4) 0.2798(2) 0.54771(17) 0.1277(15) Uani 1 1 d . . . . .
H14 H 0.675953 0.309088 0.551179 0.153 Uiso 1 1 calc R U . . .
C15 C 0.5911(6) 0.2509(3) 0.50187(19) 0.183(3) Uani 1 1 d . . . . .
H15 H 0.643443 0.261398 0.473981 0.220 Uiso 1 1 calc R U . . .
C16 C 0.4974(7) 0.2076(4) 0.49682(19) 0.194(3) Uani 1 1 d . . . . .
H16 H 0.486958 0.187802 0.465804 0.233 Uiso 1 1 calc R U . . .
C17 C 0.4174(4) 0.1927(2) 0.53745(16) 0.1362(18) Uani 1 1 d . . . . .
H17 H 0.352686 0.162987 0.533710 0.163 Uiso 1 1 calc R U . . .
C18 C 0.3361(3) 0.17142(12) 0.71499(10) 0.0611(7) Uani 1 1 d . . . . .
H18 H 0.240424 0.162734 0.715317 0.073 Uiso 1 1 calc R U . . .
C19 C 0.4128(4) 0.11561(16) 0.69540(14) 0.0804(10) Uani 1 1 d . . . . .
C20 C 0.4664(7) 0.0140(2) 0.7117(2) 0.169(2) Uani 1 1 d . . . . .
H20A H 0.414724 -0.021578 0.720213 0.203 Uiso 0.6 1 calc R U P A -1
H20B H 0.482941 0.013350 0.675276 0.203 Uiso 0.6 1 calc R U P A -1
H20C H 0.433859 -0.003289 0.680111 0.203 Uiso 0.4 1 calc R U P B 1
H20D H 0.559075 0.025033 0.706875 0.203 Uiso 0.4 1 calc R U P B 1
C22 C 0.3844(3) 0.18189(13) 0.76910(11) 0.0638(8) Uani 1 1 d . . . . .
C23 C 0.3268(5) 0.1773(3) 0.85602(16) 0.1477(19) Uani 1 1 d . . . . .
H23A H 0.409988 0.199422 0.858275 0.177 Uiso 1 1 calc R U . . .
H23B H 0.259249 0.200565 0.873665 0.177 Uiso 1 1 calc R U . . .
C24 C 0.3413(9) 0.1238(3) 0.8796(2) 0.247(4) Uani 1 1 d . . . . .
H24A H 0.273871 0.096377 0.867916 0.371 Uiso 1 1 calc R U . . .
H24B H 0.332763 0.129303 0.915779 0.371 Uiso 1 1 calc R U . . .
H24C H 0.427666 0.107494 0.872044 0.371 Uiso 1 1 calc R U . . .
C25 C 0.2222(2) 0.32818(11) 0.77512(9) 0.0499(6) Uani 1 1 d . . . . .
C26 C 0.2764(2) 0.36079(12) 0.82035(9) 0.0513(7) Uani 1 1 d . . . . .
C27 C 0.1936(3) 0.39938(15) 0.84681(12) 0.0764(9) Uani 1 1 d . . . . .
H27 H 0.104119 0.401734 0.837869 0.092 Uiso 1 1 calc R U . . .
C28 C 0.2406(3) 0.43444(17) 0.88615(12) 0.0925(11) Uani 1 1 d . . . . .
H28 H 0.182655 0.460351 0.903050 0.111 Uiso 1 1 calc R U . . .
C29 C 0.3713(3) 0.43190(16) 0.90090(11) 0.0794(10) Uani 1 1 d . . . . .
C30 C 0.4520(3) 0.39152(15) 0.87595(11) 0.0743(9) Uani 1 1 d . . . . .
H30 H 0.540260 0.387690 0.886243 0.089 Uiso 1 1 calc R U . . .
C31 C 0.4070(3) 0.35681(14) 0.83651(10) 0.0621(8) Uani 1 1 d . . . . .
H31 H 0.464969 0.330209 0.820359 0.075 Uiso 1 1 calc R U . . .
C32 C 0.4269(4) 0.4725(2) 0.94245(15) 0.1284(17) Uani 1 1 d . . . . .
H32A H 0.357307 0.498088 0.955296 0.193 Uiso 1 1 calc R U . . .
H32B H 0.497003 0.497046 0.928636 0.193 Uiso 1 1 calc R U . . .
H32C H 0.461443 0.448167 0.969672 0.193 Uiso 1 1 calc R U . . .
C21B C 0.4567(16) -0.0268(5) 0.7491(4) 0.126(4) Uani 0.4 1 d . . P C 1
H21A H 0.482222 -0.008599 0.780893 0.190 Uiso 0.4 1 calc R U P C 1
H21B H 0.514547 -0.060276 0.741961 0.190 Uiso 0.4 1 calc R U P C 1
H21C H 0.366487 -0.040847 0.751439 0.190 Uiso 0.4 1 calc R U P C 1
C21A C 0.5754(10) 0.0118(5) 0.7347(4) 0.168(5) Uani 0.6 1 d . . P C -1
H21D H 0.633583 0.042603 0.721741 0.252 Uiso 0.6 1 calc R U P C -1
H21E H 0.615367 -0.027086 0.729659 0.252 Uiso 0.6 1 calc R U P C -1
H21F H 0.560896 0.018321 0.770497 0.252 Uiso 0.6 1 calc R U P C -1

loop_
_atom_site_aniso_label
_atom_site_aniso_U_11
_atom_site_aniso_U_22
_atom_site_aniso_U_33
_atom_site_aniso_U_23
_atom_site_aniso_U_13
_atom_site_aniso_U_12
O1 0.0344(10) 0.0944(15) 0.0809(13) -0.0237(11) 0.0000(9) -0.0024(10)
O2 0.0726(14) 0.0856(16) 0.0785(14) -0.0186(11) -0.0136(11) -0.0085(12)
O3 0.125(2) 0.101(2) 0.113(2) -0.0134(16) 0.0088(17) 0.0428(16)
O4 0.208(3) 0.0756(18) 0.1048(19) 0.0067(16) -0.0005(19) 0.0410(19)
O5 0.0687(15) 0.1078(18) 0.0805(15) 0.0066(13) -0.0194(12) -0.0086(13)
O6 0.0948(18) 0.121(2) 0.0783(16) 0.0148(14) 0.0182(13) -0.0089(14)
N1 0.0327(11) 0.0631(14) 0.0502(12) -0.0084(10) -0.0012(9) 0.0029(10)
C1 0.0381(14) 0.0560(16) 0.0520(15) -0.0077(12) -0.0034(11) 0.0004(12)
C2 0.0503(16) 0.0624(19) 0.0530(16) -0.0056(13) -0.0051(12) 0.0062(14)
C3 0.0558(18) 0.064(2) 0.0605(18) -0.0014(15) -0.0038(13) 0.0046(14)
C4 0.0552(18) 0.065(2) 0.072(2) 0.0050(16) -0.0012(14) 0.0035(15)
C5 0.110(3) 0.086(3) 0.074(2) 0.015(2) 0.0078(19) 0.004(2)
C6 0.153(4) 0.115(4) 0.087(3) 0.023(3) 0.010(3) 0.008(3)
C7 0.122(4) 0.113(4) 0.123(4) 0.044(3) 0.001(3) 0.002(3)
C8 0.121(3) 0.074(3) 0.133(4) 0.020(3) -0.012(3) 0.002(2)
C9 0.102(3) 0.075(3) 0.100(3) 0.007(2) -0.005(2) -0.002(2)
C10 0.0426(15) 0.0569(17) 0.0558(16) -0.0056(13) -0.0027(12) 0.0026(12)
C11 0.0577(18) 0.0627(19) 0.0651(18) -0.0125(14) -0.0074(15) 0.0094(15)
C12 0.067(2) 0.098(3) 0.0593(19) -0.0186(17) 0.0040(16) 0.0075(18)
C13 0.077(2) 0.108(3) 0.074(2) -0.010(2) 0.0181(18) 0.000(2)
C14 0.112(3) 0.169(4) 0.103(3) -0.009(3) 0.043(3) -0.020(3)
C15 0.163(6) 0.296(9) 0.091(4) -0.036(4) 0.065(4) -0.046(5)
C16 0.161(5) 0.325(9) 0.096(4) -0.084(5) 0.049(4) -0.062(6)
C17 0.119(3) 0.206(5) 0.083(3) -0.061(3) 0.019(3) -0.026(3)
C18 0.0536(17) 0.0589(18) 0.0708(19) -0.0007(15) -0.0108(14) 0.0036(14)
C19 0.106(3) 0.064(2) 0.071(2) -0.0010(19) -0.018(2) 0.012(2)
C20 0.244(7) 0.090(4) 0.173(5) -0.027(4) -0.035(5) 0.088(4)
C22 0.0606(19) 0.0606(19) 0.070(2) 0.0082(15) 0.0007(17) 0.0012(15)
C23 0.190(5) 0.180(5) 0.073(3) 0.020(3) 0.030(3) 0.006(4)
C24 0.346(10) 0.211(7) 0.185(6) 0.109(6) -0.122(6) -0.044(6)
C25 0.0387(15) 0.0546(16) 0.0563(16) -0.0020(13) 0.0020(12) -0.0011(13)
C26 0.0413(15) 0.0612(17) 0.0513(15) -0.0057(13) 0.0042(12) -0.0010(13)
C27 0.0506(18) 0.099(2) 0.080(2) -0.0284(19) -0.0001(15) 0.0106(17)
C28 0.073(2) 0.114(3) 0.090(2) -0.049(2) 0.0032(19) 0.014(2)
C29 0.066(2) 0.105(3) 0.0676(19) -0.0292(18) 0.0005(16) -0.0068(19)
C30 0.0508(18) 0.110(3) 0.0625(18) -0.0218(18) -0.0039(15) 0.0004(17)
C31 0.0467(17) 0.086(2) 0.0538(16) -0.0154(15) 0.0009(13) 0.0073(15)
C32 0.106(3) 0.168(4) 0.111(3) -0.080(3) -0.009(2) -0.013(3)
C21B 0.194(13) 0.064(7) 0.121(9) 0.026(6) -0.045(9) 0.023(7)
C21A 0.172(9) 0.143(9) 0.190(9) -0.049(7) -0.096(8) 0.080(8)

loop_
_atom_type_symbol
_atom_type_description
_atom_type_scat_dispersion_real
_atom_type_scat_dispersion_imag
_atom_type_scat_source
C C 0.0033 0.0016 'International Tables Vol C Tables 4.2.6.8 and 6.1.1.4'
H H 0.0000 0.0000 'International Tables Vol C Tables 4.2.6.8 and 6.1.1.4'
N N 0.0061 0.0033 'International Tables Vol C Tables 4.2.6.8 and 6.1.1.4'
O O 0.0106 0.0060 'International Tables Vol C Tables 4.2.6.8 and 6.1.1.4'

loop_
_geom_angle_atom_site_label_1
_geom_angle_atom_site_label_2
_geom_angle_atom_site_label_3
_geom_angle
_geom_angle_site_symmetry_1
_geom_angle_site_symmetry_3
_geom_angle_publ_flag
C19 O4 C20 113.9(4) . . ?
C22 O6 C23 116.4(3) . . ?
C1 N1 H1 118.5 . . ?
C25 N1 H1 118.5 . . ?
C25 N1 C1 123.0(2) . . ?
N1 C1 H1A 107.8 . . ?
N1 C1 C2 112.0(2) . . ?
N1 C1 C10 110.01(19) . . ?
C2 C1 H1A 107.8 . . ?
C2 C1 C10 111.2(2) . . ?
C10 C1 H1A 107.8 . . ?
C1 C2 H2 116.6 . . ?
C3 C2 C1 126.8(2) . . ?
C3 C2 H2 116.6 . . ?
C2 C3 H3 116.8 . . ?
C2 C3 C4 126.3(3) . . ?
C4 C3 H3 116.8 . . ?
C5 C4 C3 122.9(3) . . ?
C5 C4 C9 116.9(3) . . ?
C9 C4 C3 120.2(3) . . ?
C4 C5 H5 119.2 . . ?
C4 C5 C6 121.5(4) . . ?
C6 C5 H5 119.2 . . ?
C5 C6 H6 120.0 . . ?
C7 C6 C5 120.1(4) . . ?
C7 C6 H6 120.0 . . ?
C6 C7 H7 119.8 . . ?
C8 C7 C6 120.4(4) . . ?
C8 C7 H7 119.8 . . ?
C7 C8 H8 120.5 . . ?
C7 C8 C9 119.0(4) . . ?
C9 C8 H8 120.5 . . ?
C4 C9 C8 122.0(4) . . ?
C4 C9 H9 119.0 . . ?
C8 C9 H9 119.0 . . ?
C1 C10 H10 109.2 . . ?
C11 C10 C1 108.7(2) . . ?
C11 C10 H10 109.2 . . ?
C18 C10 C1 111.5(2) . . ?
C18 C10 H10 109.2 . . ?
C18 C10 C11 109.1(2) . . ?
O2 C11 C10 118.5(3) . . ?
O2 C11 C12 120.3(3) . . ?
C12 C11 C10 121.2(3) . . ?
C13 C12 C11 123.3(3) . . ?
C13 C12 C17 118.7(3) . . ?
C17 C12 C11 117.9(3) . . ?
C12 C13 H13 119.5 . . ?
C12 C13 C14 120.9(4) . . ?
C14 C13 H13 119.5 . . ?
C13 C14 H14 120.6 . . ?
C15 C14 C13 118.8(4) . . ?
C15 C14 H14 120.6 . . ?
C14 C15 H15 119.6 . . ?
C16 C15 C14 120.9(5) . . ?
C16 C15 H15 119.6 . . ?
C15 C16 H16 120.0 . . ?
C15 C16 C17 120.1(5) . . ?
C17 C16 H16 120.0 . . ?
C12 C17 H17 119.7 . . ?
C16 C17 C12 120.5(4) . . ?
C16 C17 H17 119.7 . . ?
C10 C18 H18 109.6 . . ?
C10 C18 C19 109.5(2) . . ?
C19 C18 H18 109.6 . . ?
C22 C18 C10 112.7(2) . . ?
C22 C18 H18 109.6 . . ?
C22 C18 C19 105.9(2) . . ?
O3 C19 O4 125.4(4) . . ?
O3 C19 C18 124.8(3) . . ?
O4 C19 C18 109.7(3) . . ?
O4 C20 H20A 109.0 . . ?
O4 C20 H20B 109.0 . . ?
O4 C20 H20C 109.6 . . ?
O4 C20 H20D 109.6 . . ?
H20A C20 H20B 107.8 . . ?
H20A C20 H20C 72.2 . . ?
H20A C20 H20D 138.4 . . ?
H20B C20 H20C 37.8 . . ?
H20B C20 H20D 73.2 . . ?
H20C C20 H20D 108.1 . . ?
C21B C20 O4 110.3(7) . . ?
C21B C20 H20A 40.8 . . ?
C21B C20 H20B 136.5 . . ?
C21B C20 H20C 109.6 . . ?
C21B C20 H20D 109.6 . . ?
C21A C20 O4 112.9(6) . . ?
C21A C20 H20A 109.0 . . ?
C21A C20 H20B 109.0 . . ?
C21A C20 H20C 133.8 . . ?
C21A C20 H20D 40.0 . . ?
C21A C20 C21B 71.5(7) . . ?
O5 C22 O6 124.9(3) . . ?
O5 C22 C18 123.4(3) . . ?
O6 C22 C18 111.8(3) . . ?
O6 C23 H23A 108.9 . . ?
O6 C23 H23B 108.9 . . ?
H23A C23 H23B 107.7 . . ?
C24 C23 O6 113.3(5) . . ?
C24 C23 H23A 108.9 . . ?
C24 C23 H23B 108.9 . . ?
C23 C24 H24A 109.5 . . ?
C23 C24 H24B 109.5 . . ?
C23 C24 H24C 109.5 . . ?
H24A C24 H24B 109.5 . . ?
H24A C24 H24C 109.5 . . ?
H24B C24 H24C 109.5 . . ?
O1 C25 N1 122.1(2) . . ?
O1 C25 C26 120.6(2) . . ?
N1 C25 C26 117.3(2) . . ?
C27 C26 C25 118.7(2) . . ?
C27 C26 C31 117.2(2) . . ?
C31 C26 C25 124.0(2) . . ?
C26 C27 H27 119.3 . . ?
C28 C27 C26 121.3(3) . . ?
C28 C27 H27 119.3 . . ?
C27 C28 H28 119.4 . . ?
C29 C28 C27 121.2(3) . . ?
C29 C28 H28 119.4 . . ?
C28 C29 C30 117.3(3) . . ?
C28 C29 C32 122.0(3) . . ?
C30 C29 C32 120.7(3) . . ?
C29 C30 H30 118.9 . . ?
C31 C30 C29 122.1(3) . . ?
C31 C30 H30 118.9 . . ?
C26 C31 H31 119.6 . . ?
C30 C31 C26 120.7(3) . . ?
C30 C31 H31 119.6 . . ?
C29 C32 H32A 109.5 . . ?
C29 C32 H32B 109.5 . . ?
C29 C32 H32C 109.5 . . ?
H32A C32 H32B 109.5 . . ?
H32A C32 H32C 109.5 . . ?
H32B C32 H32C 109.5 . . ?
C20 C21B H21A 109.5 . . ?
C20 C21B H21B 109.5 . . ?
C20 C21B H21C 109.5 . . ?
C20 C21B C21A 51.5(5) . . ?
H21A C21B H21B 109.5 . . ?
H21A C21B H21C 109.5 . . ?
H21B C21B H21C 109.5 . . ?
C21A C21B H21A 76.7 . . ?
C21A C21B H21B 84.9 . . ?
C21A C21B H21C 160.2 . . ?
C20 C21A C21B 56.9(6) . . ?
C20 C21A H21D 109.5 . . ?
C20 C21A H21E 109.5 . . ?
C20 C21A H21F 109.5 . . ?
C21B C21A H21D 165.5 . . ?
C21B C21A H21E 81.7 . . ?
C21B C21A H21F 73.8 . . ?
H21D C21A H21E 109.5 . . ?
H21D C21A H21F 109.5 . . ?
H21E C21A H21F 109.5 . . ?

loop_
_geom_bond_atom_site_label_1
_geom_bond_atom_site_label_2
_geom_bond_distance
_geom_bond_site_symmetry_2
_geom_bond_publ_flag
O1 C25 1.234(3) . ?
O2 C11 1.222(3) . ?
O3 C19 1.177(4) . ?
O4 C19 1.309(4) . ?
O4 C20 1.495(5) . ?
O5 C22 1.188(3) . ?
O6 C22 1.319(3) . ?
O6 C23 1.450(5) . ?
N1 H1 0.8600 . ?
N1 C1 1.447(3) . ?
N1 C25 1.341(3) . ?
C1 H1A 0.9800 . ?
C1 C2 1.502(3) . ?
C1 C10 1.555(3) . ?
C2 H2 0.9300 . ?
C2 C3 1.314(4) . ?
C3 H3 0.9300 . ?
C3 C4 1.467(4) . ?
C4 C5 1.373(4) . ?
C4 C9 1.374(4) . ?
C5 H5 0.9300 . ?
C5 C6 1.375(5) . ?
C6 H6 0.9300 . ?
C6 C7 1.363(6) . ?
C7 H7 0.9300 . ?
C7 C8 1.347(5) . ?
C8 H8 0.9300 . ?
C8 C9 1.393(5) . ?
C9 H9 0.9300 . ?
C10 H10 0.9800 . ?
C10 C11 1.525(3) . ?
C10 C18 1.523(4) . ?
C11 C12 1.484(4) . ?
C12 C13 1.370(4) . ?
C12 C17 1.381(5) . ?
C13 H13 0.9300 . ?
C13 C14 1.387(5) . ?
C14 H14 0.9300 . ?
C14 C15 1.375(6) . ?
C15 H15 0.9300 . ?
C15 C16 1.351(7) . ?
C16 H16 0.9300 . ?
C16 C17 1.375(6) . ?
C17 H17 0.9300 . ?
C18 H18 0.9800 . ?
C18 C19 1.544(4) . ?
C18 C22 1.518(4) . ?
C20 H20A 0.9700 . ?
C20 H20B 0.9700 . ?
C20 H20C 0.9700 . ?
C20 H20D 0.9700 . ?
C20 C21B 1.338(11) . ?
C20 C21A 1.251(8) . ?
C23 H23A 0.9700 . ?
C23 H23B 0.9700 . ?
C23 C24 1.344(6) . ?
C24 H24A 0.9600 . ?
C24 H24B 0.9600 . ?
C24 H24C 0.9600 . ?
C25 C26 1.491(3) . ?
C26 C27 1.380(4) . ?
C26 C31 1.382(3) . ?
C27 H27 0.9300 . ?
C27 C28 1.375(4) . ?
C28 H28 0.9300 . ?
C28 C29 1.369(4) . ?
C29 C30 1.373(4) . ?
C29 C32 1.520(4) . ?
C30 H30 0.9300 . ?
C30 C31 1.366(4) . ?
C31 H31 0.9300 . ?
C32 H32A 0.9600 . ?
C32 H32B 0.9600 . ?
C32 H32C 0.9600 . ?
C21B H21A 0.9600 . ?
C21B H21B 0.9600 . ?
C21B H21C 0.9600 . ?
C21B C21A 1.515(14) . ?
C21A H21D 0.9600 . ?
C21A H21E 0.9600 . ?
C21A H21F 0.9600 . ?

loop_
_geom_torsion_atom_site_label_1
_geom_torsion_atom_site_label_2
_geom_torsion_atom_site_label_3
_geom_torsion_atom_site_label_4
_geom_torsion
_geom_torsion_site_symmetry_1
_geom_torsion_site_symmetry_2
_geom_torsion_site_symmetry_3
_geom_torsion_site_symmetry_4
_geom_torsion_publ_flag
O1 C25 C26 C27 -15.3(4) . . . . ?
O1 C25 C26 C31 167.5(3) . . . . ?
O2 C11 C12 C13 160.7(3) . . . . ?
O2 C11 C12 C17 -16.3(5) . . . . ?
O4 C20 C21B C21A -108.3(8) . . . . ?
O4 C20 C21A C21B 104.8(9) . . . . ?
N1 C1 C2 C3 4.1(4) . . . . ?
N1 C1 C10 C11 -170.8(2) . . . . ?
N1 C1 C10 C18 68.9(3) . . . . ?
N1 C25 C26 C27 162.3(3) . . . . ?
N1 C25 C26 C31 -14.9(4) . . . . ?
C1 N1 C25 O1 6.9(4) . . . . ?
C1 N1 C25 C26 -170.6(2) . . . . ?
C1 C2 C3 C4 176.7(2) . . . . ?
C1 C10 C11 O2 -73.1(3) . . . . ?
C1 C10 C11 C12 104.3(3) . . . . ?
C1 C10 C18 C19 171.7(2) . . . . ?
C1 C10 C18 C22 -70.7(3) . . . . ?
C2 C1 C10 C11 -46.2(3) . . . . ?
C2 C1 C10 C18 -166.5(2) . . . . ?
C2 C3 C4 C5 -21.0(5) . . . . ?
C2 C3 C4 C9 159.0(3) . . . . ?
C3 C4 C5 C6 -179.0(3) . . . . ?
C3 C4 C9 C8 179.9(3) . . . . ?
C4 C5 C6 C7 -1.0(6) . . . . ?
C5 C4 C9 C8 -0.1(5) . . . . ?
C5 C6 C7 C8 0.0(7) . . . . ?
C6 C7 C8 C9 0.9(7) . . . . ?
C7 C8 C9 C4 -0.9(6) . . . . ?
C9 C4 C5 C6 1.0(5) . . . . ?
C10 C1 C2 C3 -119.4(3) . . . . ?
C10 C11 C12 C13 -16.7(5) . . . . ?
C10 C11 C12 C17 166.3(3) . . . . ?
C10 C18 C19 O3 -1.0(5) . . . . ?
C10 C18 C19 O4 -178.5(3) . . . . ?
C10 C18 C22 O5 -53.7(4) . . . . ?
C10 C18 C22 O6 127.7(3) . . . . ?
C11 C10 C18 C19 51.6(3) . . . . ?
C11 C10 C18 C22 169.2(2) . . . . ?
C11 C12 C13 C14 -175.3(3) . . . . ?
C11 C12 C17 C16 175.9(5) . . . . ?
C12 C13 C14 C15 -0.5(7) . . . . ?
C13 C12 C17 C16 -1.2(7) . . . . ?
C13 C14 C15 C16 -1.1(10) . . . . ?
C14 C15 C16 C17 1.5(12) . . . . ?
C15 C16 C17 C12 -0.3(10) . . . . ?
C17 C12 C13 C14 1.6(6) . . . . ?
C18 C10 C11 O2 48.6(3) . . . . ?
C18 C10 C11 C12 -133.9(3) . . . . ?
C19 O4 C20 C21B 166.7(9) . . . . ?
C19 O4 C20 C21A 88.9(10) . . . . ?
C19 C18 C22 O5 66.0(4) . . . . ?
C19 C18 C22 O6 -112.7(3) . . . . ?
C20 O4 C19 O3 7.9(6) . . . . ?
C20 O4 C19 C18 -174.6(4) . . . . ?
C22 O6 C23 C24 -104.5(6) . . . . ?
C22 C18 C19 O3 -122.8(4) . . . . ?
C22 C18 C19 O4 59.7(3) . . . . ?
C23 O6 C22 O5 -1.7(5) . . . . ?
C23 O6 C22 C18 176.9(3) . . . . ?
C25 N1 C1 C2 90.4(3) . . . . ?
C25 N1 C1 C10 -145.4(2) . . . . ?
C25 C26 C27 C28 -174.5(3) . . . . ?
C25 C26 C31 C30 175.0(3) . . . . ?
C26 C27 C28 C29 -0.7(5) . . . . ?
C27 C26 C31 C30 -2.3(4) . . . . ?
C27 C28 C29 C30 -2.1(5) . . . . ?
C27 C28 C29 C32 176.8(4) . . . . ?
C28 C29 C30 C31 2.7(5) . . . . ?
C29 C30 C31 C26 -0.5(5) . . . . ?
C31 C26 C27 C28 2.9(5) . . . . ?
C32 C29 C30 C31 -176.2(3) . . . . ?

loop_
_twin_individual_id
_twin_individual_mass_fraction_refined
1 0(10)
2 1(10)
